data_4026579
loop_
_publ_author_name
'Abigail Albright'
'Daniel Eddings'
'Regina Black'
'Christopher J. Welch'
'Nikolay N. Gerasimchuk'
'Robert E. Gawley'

_publ_contact_author_address
; 
 Department of Chemistry, 
 Temple Hall 456, 
 Missouri State University, 
 Springfield, MO 65897, USA. 
;
_publ_contact_author_email NNGerasimchuk@missouristate.edu
_publ_contact_author_fax '1 417 836 5507'
_publ_contact_author_name 'Prof. Nikolay Gerasimchuk'
_publ_contact_author_phone '1 417 836 5165'
_publ_section_title
;
 Design and Synthesis of C2-Symmetric N-Heterocyclic Carbene Precursors
 and Metal Carbenoids
;
_journal_name_full 'Journal of Organic Chemistry'
_journal_page_first 7341
_journal_page_last 7351
_journal_paper_doi 10.1021/jo2012434
_journal_volume 76
_journal_year 2011
_chemical_absolute_configuration R
_chemical_formula_moiety 'C31 H28 Ag Cl N2'
_chemical_formula_sum 'C31 H28 Ag Cl N2'
_chemical_formula_weight 571.87
_chemical_name_common 'Dan Eddings Ag-1'
_chemical_name_systematic
; 
 Silver(I) chloride complex with chiral (all R) pyrazol  
;
_space_group_IT_number 5
_symmetry_cell_setting monoclinic
_symmetry_Int_Tables_number 5
_symmetry_space_group_name_Hall 'C 2y'
_symmetry_space_group_name_H-M 'C 1 2 1'
_atom_sites_solution_hydrogens geom
_atom_sites_solution_primary direct
_atom_sites_solution_secondary difmap
_audit_creation_method SHELXL-97
_cell_angle_alpha 90.00
_cell_angle_beta 116.653(2)
_cell_angle_gamma 90.00
_cell_formula_units_Z 8
_cell_length_a 34.920(5)
_cell_length_b 9.8441(15)
_cell_length_c 16.837(2)
_cell_measurement_reflns_used 55
_cell_measurement_temperature 120(2)
_cell_measurement_theta_max 27.52
_cell_measurement_theta_min 1.67
_cell_volume 5172.8(12)
_computing_cell_refinement 'SAINT (Bruker, 1998)'
_computing_data_collection 'SMART (Bruker, 1998)'
_computing_data_reduction 'SAINT (Bruker, 1998)'
_computing_molecular_graphics 'ORTEP-III (Burnett & Johnson, 1996)'
_computing_publication_material 'CIFTAB (Sheldrick, 1997)'
_computing_structure_refinement 'SHELXL-97 (Sheldrick, 1997)'
_computing_structure_solution 'SHELXS-97 (Sheldrick, 1990)'
_diffrn_ambient_temperature 120(2)
_diffrn_measured_fraction_theta_full 0.999
_diffrn_measured_fraction_theta_max 0.999
_diffrn_measurement_device_type 'Bruker APEX2 CCD area detector'
_diffrn_measurement_method 'omega scans'
_diffrn_radiation_monochromator graphite
_diffrn_radiation_source 'fine-focus sealed tube'
_diffrn_radiation_type MoK\a
_diffrn_radiation_wavelength 0.71073
_diffrn_reflns_av_R_equivalents 0.0502
_diffrn_reflns_av_sigmaI/netI 0.0718
_diffrn_reflns_limit_h_max 49
_diffrn_reflns_limit_h_min -48
_diffrn_reflns_limit_k_max 13
_diffrn_reflns_limit_k_min -13
_diffrn_reflns_limit_l_max 23
_diffrn_reflns_limit_l_min -23
_diffrn_reflns_number 38983
_diffrn_reflns_theta_full 30.03
_diffrn_reflns_theta_max 30.03
_diffrn_reflns_theta_min 1.30
_exptl_absorpt_coefficient_mu 0.905
_exptl_absorpt_correction_T_max 0.7461
_exptl_absorpt_correction_T_min 0.6945
_exptl_absorpt_correction_type multi-scan
_exptl_absorpt_process_details 'SADABS (Bruker AXS, 2005)'
_exptl_crystal_colour colorless
_exptl_crystal_density_diffrn 1.469
_exptl_crystal_description prism
_exptl_crystal_F_000 2336
_exptl_crystal_size_max 0.18
_exptl_crystal_size_mid 0.09
_exptl_crystal_size_min 0.08
_refine_diff_density_max 0.644
_refine_diff_density_min -0.496
_refine_diff_density_rms 0.093
_refine_ls_abs_structure_details 'Flack H D (1983), Acta Cryst. A39, 876-881'
_refine_ls_abs_structure_Flack -0.024(17)
_refine_ls_extinction_method none
_refine_ls_goodness_of_fit_ref 0.998
_refine_ls_hydrogen_treatment constr
_refine_ls_matrix_type full
_refine_ls_number_parameters 638
_refine_ls_number_reflns 15115
_refine_ls_number_restraints 1
_refine_ls_restrained_S_all 0.998
_refine_ls_R_factor_all 0.0634
_refine_ls_R_factor_gt 0.0409
_refine_ls_shift/su_max 0.002
_refine_ls_shift/su_mean 0.000
_refine_ls_structure_factor_coef Fsqd
_refine_ls_weighting_details 'calc w=1/[\s^2^(Fo^2^)+(0.0322P)^2^+0.0000P] where P=(Fo^2^+2Fc^2^)/3'
_refine_ls_weighting_scheme calc
_refine_ls_wR_factor_gt 0.0753
_refine_ls_wR_factor_ref 0.0857
_reflns_number_gt 11736
_reflns_number_total 15115
_reflns_threshold_expression >2sigma(I)
_cod_data_source_file jo2012434_si_003.cif
_cod_data_source_block trial-1
_cod_original_sg_symbol_H-M 'C 2'
_cod_database_code 4026579

loop_
_symmetry_equiv_pos_as_xyz
'x, y, z'
'-x, y, -z'
'x+1/2, y+1/2, z'
'-x+1/2, y+1/2, -z'

loop_
_atom_site_label
_atom_site_type_symbol
_atom_site_fract_x
_atom_site_fract_y
_atom_site_fract_z
_atom_site_U_iso_or_equiv
_atom_site_adp_type
_atom_site_occupancy
_atom_site_symmetry_multiplicity
_atom_site_calc_flag
_atom_site_refinement_flags
Ag1 Ag 0.753679(8) 0.77860(3) 0.750377(17) 0.02150(6) Uani 1 1 d .
Cl1 Cl 0.75458(3) 0.54380(12) 0.74811(6) 0.0307(3) Uani 1 1 d .
N1 N 0.73911(9) 1.0759(3) 0.68351(19) 0.0191(6) Uani 1 1 d .
N2 N 0.76810(9) 1.0705(3) 0.82571(19) 0.0176(6) Uani 1 1 d .
C1 C 0.75381(12) 0.9868(6) 0.7526(3) 0.0201(10) Uani 1 1 d .
C2 C 0.74456(11) 1.2105(4) 0.7113(2) 0.0231(8) Uani 1 1 d .
H2 H 0.7372 1.2890 0.6746 0.028 Uiso 1 1 calc R
C3 C 0.76270(11) 1.2072(4) 0.8020(2) 0.0220(8) Uani 1 1 d .
H3 H 0.7701 1.2829 0.8411 0.026 Uiso 1 1 calc R
C4 C 0.71854(11) 1.0355(3) 0.5913(2) 0.0203(7) Uani 1 1 d .
C5 C 0.67717(12) 0.9875(4) 0.5578(3) 0.0247(8) Uani 1 1 d .
H5 H 0.6639 0.9773 0.5959 0.030 Uiso 1 1 calc R
C6 C 0.65487(13) 0.9539(4) 0.4686(3) 0.0322(11) Uani 1 1 d .
H6 H 0.6264 0.9205 0.4453 0.039 Uiso 1 1 calc R
C7 C 0.67451(14) 0.9696(4) 0.4137(3) 0.0310(10) Uani 1 1 d .
H7 H 0.6592 0.9485 0.3523 0.037 Uiso 1 1 calc R
C8 C 0.71645(13) 1.0161(4) 0.4481(3) 0.0289(9) Uani 1 1 d .
H8 H 0.7298 1.0235 0.4099 0.035 Uiso 1 1 calc R
C9 C 0.73954(12) 1.0524(3) 0.5375(2) 0.0217(8) Uani 1 1 d .
C10 C 0.78530(12) 1.1088(4) 0.5760(2) 0.0249(8) Uani 1 1 d .
H10 H 0.7849 1.2005 0.6010 0.030 Uiso 1 1 calc R
C11 C 0.81774(12) 1.0221(4) 0.6522(3) 0.0262(9) Uani 1 1 d .
C12 C 0.81865(13) 0.8830(5) 0.6477(3) 0.0308(9) Uani 1 1 d .
H12 H 0.7973 0.8378 0.5974 0.037 Uiso 1 1 calc R
C13 C 0.84973(12) 0.8070(5) 0.7143(3) 0.0357(10) Uani 1 1 d .
H13 H 0.8497 0.7108 0.7098 0.043 Uiso 1 1 calc R
C14 C 0.88095(13) 0.8720(5) 0.7880(3) 0.0387(11) Uani 1 1 d .
H14 H 0.9022 0.8202 0.8344 0.046 Uiso 1 1 calc R
C15 C 0.88115(13) 1.0109(5) 0.7940(3) 0.0372(11) Uani 1 1 d .
H15 H 0.9029 1.0552 0.8440 0.045 Uiso 1 1 calc R
C16 C 0.84933(12) 1.0878(5) 0.7265(3) 0.0316(10) Uani 1 1 d .
H16 H 0.8492 1.1840 0.7312 0.038 Uiso 1 1 calc R
C17 C 0.80121(13) 1.1279(4) 0.5057(3) 0.0376(10) Uani 1 1 d .
H17A H 0.7814 1.1872 0.4584 0.056 Uiso 1 1 calc R
H17B H 0.8027 1.0394 0.4806 0.056 Uiso 1 1 calc R
H17C H 0.8297 1.1694 0.5331 0.056 Uiso 1 1 calc R
C18 C 0.78853(11) 1.0227(3) 0.9162(2) 0.0187(7) Uani 1 1 d .
C19 C 0.82906(12) 0.9680(3) 0.9459(3) 0.0225(8) Uani 1 1 d .
H19 H 0.8417 0.9595 0.9066 0.027 Uiso 1 1 calc R
C20 C 0.85117(12) 0.9255(4) 1.0338(3) 0.0286(9) Uani 1 1 d .
H20 H 0.8791 0.8880 1.0552 0.034 Uiso 1 1 calc R
C21 C 0.83227(13) 0.9384(4) 1.0890(3) 0.0307(10) Uani 1 1 d .
H21 H 0.8475 0.9110 1.1493 0.037 Uiso 1 1 calc R
C22 C 0.79135(13) 0.9906(4) 1.0588(3) 0.0281(9) Uani 1 1 d .
H22 H 0.7787 0.9961 1.0983 0.034 Uiso 1 1 calc R
C23 C 0.76818(12) 1.0357(4) 0.9708(2) 0.0224(8) Uani 1 1 d .
C24 C 0.72293(11) 1.0943(4) 0.9354(2) 0.0242(8) Uani 1 1 d .
H24 H 0.7236 1.1866 0.9113 0.029 Uiso 1 1 calc R
C25 C 0.70815(13) 1.1128(4) 1.0073(3) 0.0365(10) Uani 1 1 d .
H25A H 0.7082 1.0247 1.0344 0.055 Uiso 1 1 calc R
H25B H 0.6791 1.1505 0.9808 0.055 Uiso 1 1 calc R
H25C H 0.7276 1.1751 1.0529 0.055 Uiso 1 1 calc R
C26 C 0.69028(12) 1.0111(4) 0.8593(3) 0.0269(9) Uani 1 1 d .
C27 C 0.66377(12) 1.0711(5) 0.7789(3) 0.0387(12) Uani 1 1 d .
H27 H 0.6677 1.1641 0.7693 0.046 Uiso 1 1 calc R
C28 C 0.63099(15) 0.9961(7) 0.7109(3) 0.0534(15) Uani 1 1 d .
H28 H 0.6129 1.0378 0.6558 0.064 Uiso 1 1 calc R
C29 C 0.62558(16) 0.8613(7) 0.7259(4) 0.0606(18) Uani 1 1 d .
H29 H 0.6031 0.8105 0.6812 0.073 Uiso 1 1 calc R
C30 C 0.65225(15) 0.8000(6) 0.8043(4) 0.0578(15) Uani 1 1 d .
H30 H 0.6487 0.7065 0.8134 0.069 Uiso 1 1 calc R
C31 C 0.68457(14) 0.8747(5) 0.8708(3) 0.0416(12) Uani 1 1 d .
H31 H 0.7030 0.8313 0.9250 0.050 Uiso 1 1 calc R
Ag2 Ag 0.5000 0.73117(4) 1.0000 0.02395(10) Uani 1 2 d S
Cl2 Cl 0.5000 0.49590(19) 1.0000 0.0473(5) Uani 1 2 d S
N3 N 0.49061(9) 1.0249(3) 0.92989(19) 0.0171(6) Uani 1 1 d .
C32 C 0.5000 0.9431(7) 1.0000 0.0185(14) Uani 1 2 d S
C33 C 0.49412(10) 1.1599(4) 0.9556(2) 0.0197(7) Uani 1 1 d .
H33 H 0.4893 1.2373 0.9185 0.024 Uiso 1 1 calc R
C34 C 0.48209(11) 0.9747(4) 0.8433(3) 0.0188(8) Uani 1 1 d .
C35 C 0.44716(11) 0.8901(4) 0.8008(2) 0.0222(8) Uani 1 1 d .
H35 H 0.4285 0.8719 0.8267 0.027 Uiso 1 1 calc R
C36 C 0.43965(12) 0.8322(4) 0.7204(2) 0.0262(8) Uani 1 1 d .
H36 H 0.4158 0.7736 0.6906 0.031 Uiso 1 1 calc R
C37 C 0.46740(13) 0.8605(5) 0.6834(3) 0.0305(10) Uani 1 1 d .
H37 H 0.4625 0.8212 0.6281 0.037 Uiso 1 1 calc R
C38 C 0.50168(13) 0.9452(4) 0.7268(3) 0.0291(10) Uani 1 1 d .
H38 H 0.5201 0.9641 0.7003 0.035 Uiso 1 1 calc R
C39 C 0.51061(11) 1.0045(4) 0.8086(2) 0.0204(8) Uani 1 1 d .
C40 C 0.55029(11) 1.0928(4) 0.8609(2) 0.0201(7) Uani 1 1 d .
H40 H 0.5405 1.1785 0.8781 0.024 Uiso 1 1 calc R
C41 C 0.58057(11) 1.0194(4) 0.9463(3) 0.0231(8) Uani 1 1 d .
C42 C 0.58895(13) 0.8832(5) 0.9483(3) 0.0365(11) Uani 1 1 d .
H42 H 0.5750 0.8313 0.8953 0.044 Uiso 1 1 calc R
C43 C 0.61738(14) 0.8194(5) 1.0261(4) 0.0514(13) Uani 1 1 d .
H43 H 0.6224 0.7244 1.0268 0.062 Uiso 1 1 calc R
C44 C 0.63831(14) 0.8962(6) 1.1027(3) 0.0474(14) Uani 1 1 d .
H44 H 0.6582 0.8539 1.1560 0.057 Uiso 1 1 calc R
C45 C 0.63063(13) 1.0303(6) 1.1021(3) 0.0419(12) Uani 1 1 d .
H45 H 0.6450 1.0819 1.1550 0.050 Uiso 1 1 calc R
C46 C 0.60180(11) 1.0940(5) 1.0242(2) 0.0301(9) Uani 1 1 d .
H46 H 0.5966 1.1887 1.0243 0.036 Uiso 1 1 calc R
C47 C 0.57428(12) 1.1319(4) 0.8079(3) 0.0317(9) Uani 1 1 d .
H47A H 0.5552 1.1833 0.7550 0.048 Uiso 1 1 calc R
H47B H 0.5840 1.0495 0.7897 0.048 Uiso 1 1 calc R
H47C H 0.5991 1.1881 0.8448 0.048 Uiso 1 1 calc R
Ag3 Ag 0.5000 0.68757(4) 0.5000 0.03526(13) Uani 1 2 d S
Cl3 Cl 0.5000 0.9214(2) 0.5000 0.1002(12) Uani 1 2 d S
N4 N 0.49714(11) 0.3934(3) 0.4341(2) 0.0249(7) Uani 1 1 d .
C48 C 0.5000 0.4811(8) 0.5000 0.0247(15) Uani 1 2 d S
C49 C 0.49772(14) 0.2597(4) 0.4587(2) 0.0323(10) Uani 1 1 d .
H49 H 0.4953 0.1821 0.4232 0.039 Uiso 1 1 calc R
C50 C 0.48978(13) 0.4410(4) 0.3472(3) 0.0255(9) Uani 1 1 d .
C51 C 0.52085(13) 0.4259(5) 0.3161(3) 0.0267(9) Uani 1 1 d .
C52 C 0.50934(14) 0.4758(5) 0.2304(3) 0.0297(10) Uani 1 1 d .
H52 H 0.5290 0.4664 0.2061 0.036 Uiso 1 1 calc R
C53 C 0.47094(13) 0.5373(5) 0.1807(3) 0.0307(9) Uani 1 1 d .
H53 H 0.4643 0.5677 0.1223 0.037 Uiso 1 1 calc R
C54 C 0.44169(12) 0.5561(4) 0.2136(3) 0.0301(9) Uani 1 1 d .
H54 H 0.4155 0.6022 0.1793 0.036 Uiso 1 1 calc R
C55 C 0.45094(12) 0.5068(4) 0.2977(3) 0.0256(8) Uani 1 1 d .
H55 H 0.4309 0.5178 0.3212 0.031 Uiso 1 1 calc R
C56 C 0.56575(14) 0.3707(5) 0.3685(3) 0.0349(10) Uani 1 1 d .
H56 H 0.5818 0.4087 0.3370 0.042 Uiso 1 1 calc R
C57 C 0.58981(13) 0.4266(5) 0.4626(3) 0.0302(9) Uani 1 1 d .
C58 C 0.59134(15) 0.5645(5) 0.4750(3) 0.0395(11) Uani 1 1 d .
H58 H 0.5755 0.6211 0.4253 0.047 Uiso 1 1 calc R
C59 C 0.61489(15) 0.6239(6) 0.5563(3) 0.0492(13) Uani 1 1 d .
H59 H 0.6147 0.7198 0.5628 0.059 Uiso 1 1 calc R
C60 C 0.63893(15) 0.5425(7) 0.6289(3) 0.0518(14) Uani 1 1 d .
H60 H 0.6560 0.5820 0.6854 0.062 Uiso 1 1 calc R
C61 C 0.63779(16) 0.4076(7) 0.6185(3) 0.0582(16) Uani 1 1 d .
H61 H 0.6542 0.3517 0.6683 0.070 Uiso 1 1 calc R
C62 C 0.61302(16) 0.3473(5) 0.5362(3) 0.0536(15) Uani 1 1 d .
H62 H 0.6121 0.2511 0.5308 0.064 Uiso 1 1 calc R
C63 C 0.56912(15) 0.2206(5) 0.3604(3) 0.0531(13) Uani 1 1 d .
H63A H 0.5563 0.1742 0.3942 0.080 Uiso 1 1 calc R
H63B H 0.5994 0.1948 0.3841 0.080 Uiso 1 1 calc R
H63C H 0.5539 0.1942 0.2977 0.080 Uiso 1 1 calc R

loop_
_atom_site_aniso_label
_atom_site_aniso_U_11
_atom_site_aniso_U_22
_atom_site_aniso_U_33
_atom_site_aniso_U_23
_atom_site_aniso_U_13
_atom_site_aniso_U_12
Ag1 0.02788(15) 0.01411(12) 0.02177(13) -0.00081(12) 0.01048(11) -0.00087(13)
Cl1 0.0401(7) 0.0132(5) 0.0288(7) -0.0012(4) 0.0066(5) -0.0005(4)
N1 0.0227(15) 0.0149(14) 0.0197(15) -0.0009(11) 0.0094(13) -0.0026(12)
N2 0.0228(15) 0.0113(14) 0.0208(15) -0.0003(11) 0.0116(13) -0.0013(11)
C1 0.016(2) 0.026(2) 0.021(2) -0.0001(18) 0.0100(18) -0.0014(16)
C2 0.033(2) 0.0125(18) 0.0278(19) 0.0009(15) 0.0168(17) -0.0006(15)
C3 0.0240(18) 0.018(2) 0.0251(18) -0.0051(14) 0.0123(15) -0.0022(14)
C4 0.0258(18) 0.0142(16) 0.0172(17) 0.0015(13) 0.0065(15) 0.0031(14)
C5 0.0226(19) 0.0228(17) 0.030(2) -0.0010(17) 0.0131(17) 0.0015(16)
C6 0.022(2) 0.032(3) 0.035(3) -0.0018(16) 0.0050(19) -0.0003(15)
C7 0.037(2) 0.027(2) 0.018(2) 0.0011(16) 0.0029(19) 0.0026(17)
C8 0.047(3) 0.020(2) 0.023(2) 0.0021(16) 0.0191(19) 0.0010(18)
C9 0.027(2) 0.0163(18) 0.025(2) 0.0014(14) 0.0140(16) 0.0034(14)
C10 0.031(2) 0.0219(19) 0.0251(19) 0.0008(16) 0.0157(17) -0.0048(16)
C11 0.026(2) 0.031(2) 0.028(2) -0.0001(18) 0.0179(18) -0.0014(17)
C12 0.032(2) 0.031(2) 0.032(2) -0.0017(19) 0.0170(19) -0.0045(18)
C13 0.035(2) 0.035(3) 0.040(2) 0.0046(19) 0.0191(19) 0.0063(18)
C14 0.027(2) 0.058(3) 0.033(2) 0.008(2) 0.0159(19) 0.007(2)
C15 0.030(2) 0.052(3) 0.029(2) -0.005(2) 0.0138(19) -0.011(2)
C16 0.034(2) 0.035(2) 0.031(2) -0.007(2) 0.0192(19) -0.0152(19)
C17 0.048(3) 0.038(3) 0.036(2) -0.0003(19) 0.026(2) -0.009(2)
C18 0.0206(17) 0.0106(15) 0.0241(19) 0.0006(13) 0.0093(15) -0.0016(13)
C19 0.027(2) 0.0175(19) 0.025(2) -0.0005(14) 0.0136(17) -0.0005(14)
C20 0.028(2) 0.0231(18) 0.031(2) 0.0004(18) 0.0095(18) 0.0014(16)
C21 0.037(2) 0.027(2) 0.023(2) 0.0000(17) 0.0094(19) 0.0003(18)
C22 0.038(2) 0.0258(19) 0.026(2) 0.0006(17) 0.0194(19) -0.0018(18)
C23 0.032(2) 0.0150(16) 0.0233(19) -0.0044(14) 0.0148(17) -0.0057(15)
C24 0.027(2) 0.027(2) 0.0255(19) 0.0028(16) 0.0175(17) 0.0043(17)
C25 0.042(2) 0.041(2) 0.035(2) 0.0007(19) 0.025(2) 0.006(2)
C26 0.024(2) 0.027(2) 0.037(2) -0.0020(18) 0.0201(18) 0.0005(16)
C27 0.027(2) 0.060(3) 0.038(3) -0.004(2) 0.024(2) 0.001(2)
C28 0.032(3) 0.098(5) 0.034(3) -0.013(3) 0.018(2) 0.007(3)
C29 0.035(3) 0.077(4) 0.079(4) -0.048(4) 0.034(3) -0.017(3)
C30 0.043(3) 0.050(4) 0.087(4) -0.024(3) 0.035(3) -0.014(3)
C31 0.037(2) 0.031(2) 0.064(3) -0.012(2) 0.029(2) -0.008(2)
Ag2 0.0381(2) 0.01537(19) 0.0192(2) 0.000 0.01357(19) 0.000
Cl2 0.1032(16) 0.0144(8) 0.0351(10) 0.000 0.0406(11) 0.000
N3 0.0199(14) 0.0174(15) 0.0136(15) 0.0000(12) 0.0072(12) -0.0001(12)
C32 0.018(3) 0.024(3) 0.014(3) 0.000 0.007(2) 0.000
C33 0.0214(17) 0.0179(18) 0.0231(18) 0.0004(16) 0.0130(15) -0.0001(15)
C34 0.0222(18) 0.0210(18) 0.0134(19) 0.0016(14) 0.0081(16) 0.0047(14)
C35 0.0201(18) 0.026(2) 0.0195(18) 0.0019(15) 0.0082(15) -0.0005(15)
C36 0.0228(19) 0.033(2) 0.0168(18) -0.0014(15) 0.0035(15) -0.0043(16)
C37 0.038(2) 0.031(2) 0.0167(19) -0.0066(17) 0.0075(18) -0.0072(19)
C38 0.030(2) 0.038(3) 0.025(2) -0.0030(18) 0.017(2) -0.0005(18)
C39 0.0181(18) 0.025(2) 0.0169(19) 0.0004(16) 0.0064(15) 0.0013(15)
C40 0.0209(18) 0.0208(18) 0.0205(18) 0.0025(15) 0.0110(15) 0.0013(15)
C41 0.0166(17) 0.024(2) 0.027(2) 0.0031(17) 0.0088(16) -0.0030(15)
C42 0.028(2) 0.033(2) 0.044(3) 0.002(2) 0.013(2) 0.0077(19)
C43 0.040(3) 0.042(3) 0.071(4) 0.019(3) 0.023(3) 0.019(2)
C44 0.026(2) 0.083(4) 0.034(3) 0.026(3) 0.013(2) 0.017(2)
C45 0.026(2) 0.071(4) 0.029(2) 0.005(2) 0.0134(19) -0.003(2)
C46 0.0190(19) 0.046(3) 0.025(2) 0.004(2) 0.0087(16) -0.0014(18)
C47 0.030(2) 0.037(2) 0.034(2) -0.0027(18) 0.0209(18) -0.0059(17)
Ag3 0.0700(3) 0.0176(2) 0.0313(3) 0.000 0.0344(3) 0.000
Cl3 0.256(4) 0.0219(10) 0.0686(17) 0.000 0.113(2) 0.000
N4 0.042(2) 0.0142(17) 0.0179(16) -0.0006(13) 0.0130(15) -0.0002(14)
C48 0.038(4) 0.026(3) 0.013(3) 0.000 0.014(3) 0.000
C49 0.061(3) 0.011(2) 0.025(2) -0.0047(17) 0.019(2) -0.0017(18)
C50 0.035(2) 0.021(2) 0.015(2) -0.0038(15) 0.0062(17) -0.0025(16)
C51 0.031(2) 0.0251(19) 0.021(2) -0.0044(18) 0.0098(18) 0.0058(18)
C52 0.031(2) 0.040(3) 0.024(2) -0.0059(18) 0.017(2) -0.0022(19)
C53 0.035(2) 0.038(2) 0.019(2) 0.0034(18) 0.0125(18) -0.0001(19)
C54 0.025(2) 0.037(3) 0.022(2) 0.0038(17) 0.0048(16) 0.0013(17)
C55 0.026(2) 0.029(2) 0.025(2) -0.0045(17) 0.0145(17) -0.0023(16)
C56 0.044(3) 0.028(2) 0.029(2) -0.0014(19) 0.013(2) 0.004(2)
C57 0.028(2) 0.034(2) 0.026(2) 0.0000(19) 0.0107(18) 0.0083(19)
C58 0.048(3) 0.040(3) 0.034(3) 0.001(2) 0.021(2) -0.004(2)
C59 0.055(3) 0.056(3) 0.054(3) -0.015(3) 0.039(3) -0.021(3)
C60 0.030(2) 0.088(4) 0.036(3) -0.019(3) 0.014(2) -0.003(3)
C61 0.053(3) 0.077(4) 0.029(3) 0.008(3) 0.004(2) 0.032(3)
C62 0.071(4) 0.042(3) 0.032(3) 0.003(2) 0.009(3) 0.023(3)
C63 0.049(3) 0.038(3) 0.065(3) -0.022(2) 0.019(3) -0.001(2)

loop_
_atom_type_symbol
_atom_type_description
_atom_type_scat_dispersion_real
_atom_type_scat_dispersion_imag
_atom_type_scat_source
C C 0.0033 0.0016 'International Tables Vol C Tables 4.2.6.8 and 6.1.1.4'
H H 0.0000 0.0000 'International Tables Vol C Tables 4.2.6.8 and 6.1.1.4'
Ag Ag -0.8971 1.1015 'International Tables Vol C Tables 4.2.6.8 and 6.1.1.4'
Cl Cl 0.1484 0.1585 'International Tables Vol C Tables 4.2.6.8 and 6.1.1.4'
N N 0.0061 0.0033 'International Tables Vol C Tables 4.2.6.8 and 6.1.1.4'

loop_
_geom_angle_atom_site_label_1
_geom_angle_atom_site_label_2
_geom_angle_atom_site_label_3
_geom_angle
_geom_angle_site_symmetry_1
_geom_angle_site_symmetry_3
C1 Ag1 Cl1 179.14(10) . .
C1 N1 C2 112.6(3) . .
C1 N1 C4 123.8(3) . .
C2 N1 C4 123.5(3) . .
C1 N2 C3 112.0(3) . .
C1 N2 C18 124.0(3) . .
C3 N2 C18 123.9(3) . .
N1 C1 N2 103.0(4) . .
N1 C1 Ag1 129.2(3) . .
N2 C1 Ag1 127.8(3) . .
C3 C2 N1 106.2(3) . .
C3 C2 H2 126.9 . .
N1 C2 H2 126.9 . .
C2 C3 N2 106.2(3) . .
C2 C3 H3 126.9 . .
N2 C3 H3 126.9 . .
C5 C4 C9 122.1(3) . .
C5 C4 N1 117.3(3) . .
C9 C4 N1 120.5(3) . .
C4 C5 C6 120.1(4) . .
C4 C5 H5 120.0 . .
C6 C5 H5 120.0 . .
C7 C6 C5 119.4(4) . .
C7 C6 H6 120.3 . .
C5 C6 H6 120.3 . .
C6 C7 C8 120.3(4) . .
C6 C7 H7 119.9 . .
C8 C7 H7 119.9 . .
C7 C8 C9 121.6(4) . .
C7 C8 H8 119.2 . .
C9 C8 H8 119.2 . .
C8 C9 C4 116.6(3) . .
C8 C9 C10 122.3(3) . .
C4 C9 C10 121.1(3) . .
C17 C10 C9 112.9(3) . .
C17 C10 C11 109.1(3) . .
C9 C10 C11 113.0(3) . .
C17 C10 H10 107.1 . .
C9 C10 H10 107.1 . .
C11 C10 H10 107.1 . .
C12 C11 C16 118.8(4) . .
C12 C11 C10 122.4(4) . .
C16 C11 C10 118.7(4) . .
C11 C12 C13 121.7(4) . .
C11 C12 H12 119.1 . .
C13 C12 H12 119.1 . .
C12 C13 C14 119.5(4) . .
C12 C13 H13 120.2 . .
C14 C13 H13 120.2 . .
C15 C14 C13 120.1(4) . .
C15 C14 H14 119.9 . .
C13 C14 H14 119.9 . .
C14 C15 C16 120.2(4) . .
C14 C15 H15 119.9 . .
C16 C15 H15 119.9 . .
C11 C16 C15 119.6(4) . .
C11 C16 H16 120.2 . .
C15 C16 H16 120.2 . .
C10 C17 H17A 109.5 . .
C10 C17 H17B 109.5 . .
H17A C17 H17B 109.5 . .
C10 C17 H17C 109.5 . .
H17A C17 H17C 109.5 . .
H17B C17 H17C 109.5 . .
C19 C18 C23 122.6(3) . .
C19 C18 N2 116.8(3) . .
C23 C18 N2 120.6(3) . .
C18 C19 C20 119.4(4) . .
C18 C19 H19 120.3 . .
C20 C19 H19 120.3 . .
C21 C20 C19 119.3(4) . .
C21 C20 H20 120.4 . .
C19 C20 H20 120.4 . .
C20 C21 C22 121.3(4) . .
C20 C21 H21 119.3 . .
C22 C21 H21 119.3 . .
C21 C22 C23 121.0(4) . .
C21 C22 H22 119.5 . .
C23 C22 H22 119.5 . .
C18 C23 C22 116.3(3) . .
C18 C23 C24 121.3(3) . .
C22 C23 C24 122.3(3) . .
C26 C24 C25 110.0(3) . .
C26 C24 C23 112.2(3) . .
C25 C24 C23 113.2(3) . .
C26 C24 H24 107.0 . .
C25 C24 H24 107.0 . .
C23 C24 H24 107.0 . .
C24 C25 H25A 109.5 . .
C24 C25 H25B 109.5 . .
H25A C25 H25B 109.5 . .
C24 C25 H25C 109.5 . .
H25A C25 H25C 109.5 . .
H25B C25 H25C 109.5 . .
C27 C26 C31 118.5(4) . .
C27 C26 C24 121.0(4) . .
C31 C26 C24 120.4(4) . .
C26 C27 C28 120.9(5) . .
C26 C27 H27 119.6 . .
C28 C27 H27 119.6 . .
C29 C28 C27 118.9(5) . .
C29 C28 H28 120.5 . .
C27 C28 H28 120.5 . .
C30 C29 C28 120.7(5) . .
C30 C29 H29 119.6 . .
C28 C29 H29 119.6 . .
C29 C30 C31 119.9(5) . .
C29 C30 H30 120.0 . .
C31 C30 H30 120.0 . .
C26 C31 C30 121.1(5) . .
C26 C31 H31 119.5 . .
C30 C31 H31 119.5 . .
C32 Ag2 Cl2 180.000(2) . .
C32 N3 C33 110.4(3) . .
C32 N3 C34 122.9(4) . .
C33 N3 C34 126.5(3) . .
N3 C32 N3 106.2(5) 2_657 .
N3 C32 Ag2 126.9(3) 2_657 .
N3 C32 Ag2 126.9(3) . .
C33 C33 N3 106.48(19) 2_657 .
C33 C33 H33 126.8 2_657 .
N3 C33 H33 126.8 . .
C35 C34 C39 122.7(4) . .
C35 C34 N3 117.7(3) . .
C39 C34 N3 119.4(3) . .
C36 C35 C34 119.4(3) . .
C36 C35 H35 120.3 . .
C34 C35 H35 120.3 . .
C35 C36 C37 119.4(4) . .
C35 C36 H36 120.3 . .
C37 C36 H36 120.3 . .
C38 C37 C36 119.9(4) . .
C38 C37 H37 120.0 . .
C36 C37 H37 120.0 . .
C37 C38 C39 122.4(4) . .
C37 C38 H38 118.8 . .
C39 C38 H38 118.8 . .
C34 C39 C38 116.1(4) . .
C34 C39 C40 120.7(3) . .
C38 C39 C40 123.2(3) . .
C47 C40 C41 109.9(3) . .
C47 C40 C39 113.5(3) . .
C41 C40 C39 109.7(3) . .
C47 C40 H40 107.8 . .
C41 C40 H40 107.8 . .
C39 C40 H40 107.8 . .
C42 C41 C46 118.4(4) . .
C42 C41 C40 122.3(4) . .
C46 C41 C40 119.2(4) . .
C41 C42 C43 121.3(4) . .
C41 C42 H42 119.3 . .
C43 C42 H42 119.3 . .
C44 C43 C42 119.1(5) . .
C44 C43 H43 120.5 . .
C42 C43 H43 120.5 . .
C45 C44 C43 120.5(4) . .
C45 C44 H44 119.8 . .
C43 C44 H44 119.8 . .
C44 C45 C46 120.4(5) . .
C44 C45 H45 119.8 . .
C46 C45 H45 119.8 . .
C41 C46 C45 120.3(5) . .
C41 C46 H46 119.9 . .
C45 C46 H46 119.9 . .
C40 C47 H47A 109.5 . .
C40 C47 H47B 109.5 . .
H47A C47 H47B 109.5 . .
C40 C47 H47C 109.5 . .
H47A C47 H47C 109.5 . .
H47B C47 H47C 109.5 . .
C48 Ag3 Cl3 180.000(1) . .
C48 N4 C49 111.8(4) . .
C48 N4 C50 122.0(4) . .
C49 N4 C50 125.8(3) . .
N4 C48 N4 102.1(6) . 2_656
N4 C48 Ag3 128.9(3) . .
N4 C48 Ag3 128.9(3) 2_656 .
C49 C49 N4 107.1(2) 2_656 .
C49 C49 H49 126.5 2_656 .
N4 C49 H49 126.5 . .
C55 C50 C51 122.2(4) . .
C55 C50 N4 116.1(4) . .
C51 C50 N4 121.7(4) . .
C52 C51 C50 115.6(4) . .
C52 C51 C56 117.9(4) . .
C50 C51 C56 126.3(4) . .
C53 C52 C51 122.5(4) . .
C53 C52 H52 118.8 . .
C51 C52 H52 118.8 . .
C52 C53 C54 121.0(4) . .
C52 C53 H53 119.5 . .
C54 C53 H53 119.5 . .
C53 C54 C55 119.2(4) . .
C53 C54 H54 120.4 . .
C55 C54 H54 120.4 . .
C54 C55 C50 119.4(4) . .
C54 C55 H55 120.3 . .
C50 C55 H55 120.3 . .
C63 C56 C51 113.9(4) . .
C63 C56 C57 115.0(4) . .
C51 C56 C57 114.8(4) . .
C63 C56 H56 103.7 . .
C51 C56 H56 103.7 . .
C57 C56 H56 103.7 . .
C58 C57 C62 117.2(4) . .
C58 C57 C56 118.8(4) . .
C62 C57 C56 123.8(4) . .
C57 C58 C59 122.6(5) . .
C57 C58 H58 118.7 . .
C59 C58 H58 118.7 . .
C58 C59 C60 119.2(5) . .
C58 C59 H59 120.4 . .
C60 C59 H59 120.4 . .
C61 C60 C59 119.2(5) . .
C61 C60 H60 120.4 . .
C59 C60 H60 120.4 . .
C60 C61 C62 121.4(5) . .
C60 C61 H61 119.3 . .
C62 C61 H61 119.3 . .
C57 C62 C61 120.2(5) . .
C57 C62 H62 119.9 . .
C61 C62 H62 119.9 . .
C56 C63 H63A 109.5 . .
C56 C63 H63B 109.5 . .
H63A C63 H63B 109.5 . .
C56 C63 H63C 109.5 . .
H63A C63 H63C 109.5 . .
H63B C63 H63C 109.5 . .

loop_
_geom_bond_atom_site_label_1
_geom_bond_atom_site_label_2
_geom_bond_distance
_geom_bond_site_symmetry_2
Ag1 C1 2.050(6) .
Ag1 Cl1 2.3121(13) .
N1 C1 1.361(6) .
N1 C2 1.390(4) .
N1 C4 1.443(4) .
N2 C1 1.375(5) .
N2 C3 1.392(4) .
N2 C18 1.441(4) .
C2 C3 1.367(5) .
C2 H2 0.9500 .
C3 H3 0.9500 .
C4 C5 1.377(5) .
C4 C9 1.408(5) .
C5 C6 1.387(6) .
C5 H5 0.9500 .
C6 C7 1.384(6) .
C6 H6 0.9500 .
C7 C8 1.389(6) .
C7 H7 0.9500 .
C8 C9 1.399(5) .
C8 H8 0.9500 .
C9 C10 1.534(5) .
C10 C17 1.527(5) .
C10 C11 1.534(5) .
C10 H10 1.0000 .
C11 C12 1.373(7) .
C11 C16 1.402(6) .
C12 C13 1.380(6) .
C12 H12 0.9500 .
C13 C14 1.387(6) .
C13 H13 0.9500 .
C14 C15 1.371(8) .
C14 H14 0.9500 .
C15 C16 1.402(6) .
C15 H15 0.9500 .
C16 H16 0.9500 .
C17 H17A 0.9800 .
C17 H17B 0.9800 .
C17 H17C 0.9800 .
C18 C19 1.382(5) .
C18 C23 1.397(5) .
C19 C20 1.392(6) .
C19 H19 0.9500 .
C20 C21 1.365(6) .
C20 H20 0.9500 .
C21 C22 1.383(6) .
C21 H21 0.9500 .
C22 C23 1.405(5) .
C22 H22 0.9500 .
C23 C24 1.530(5) .
C24 C26 1.518(5) .
C24 C25 1.524(5) .
C24 H24 1.0000 .
C25 H25A 0.9800 .
C25 H25B 0.9800 .
C25 H25C 0.9800 .
C26 C27 1.384(6) .
C26 C31 1.384(7) .
C27 C28 1.410(7) .
C27 H27 0.9500 .
C28 C29 1.379(8) .
C28 H28 0.9500 .
C29 C30 1.369(8) .
C29 H29 0.9500 .
C30 C31 1.390(6) .
C30 H30 0.9500 .
C31 H31 0.9500 .
Ag2 C32 2.086(7) .
Ag2 Cl2 2.316(2) .
N3 C32 1.343(5) .
N3 C33 1.386(5) .
N3 C34 1.438(5) .
C32 N3 1.343(5) 2_657
C33 C33 1.361(7) 2_657
C33 H33 0.9500 .
C34 C35 1.383(5) .
C34 C39 1.393(5) .
C35 C36 1.381(5) .
C35 H35 0.9500 .
C36 C37 1.396(5) .
C36 H36 0.9500 .
C37 C38 1.370(6) .
C37 H37 0.9500 .
C38 C39 1.396(6) .
C38 H38 0.9500 .
C39 C40 1.535(5) .
C40 C47 1.522(5) .
C40 C41 1.531(5) .
C40 H40 1.0000 .
C41 C42 1.370(7) .
C41 C46 1.392(6) .
C42 C43 1.389(6) .
C42 H42 0.9500 .
C43 C44 1.388(7) .
C43 H43 0.9500 .
C44 C45 1.346(9) .
C44 H44 0.9500 .
C45 C46 1.393(6) .
C45 H45 0.9500 .
C46 H46 0.9500 .
C47 H47A 0.9800 .
C47 H47B 0.9800 .
C47 H47C 0.9800 .
Ag3 C48 2.033(8) .
Ag3 Cl3 2.302(3) .
N4 C48 1.373(6) .
N4 C49 1.378(5) .
N4 C50 1.446(5) .
C48 N4 1.373(6) 2_656
C49 C49 1.327(7) 2_656
C49 H49 0.9500 .
C50 C55 1.392(5) .
C50 C51 1.408(6) .
C51 C52 1.402(6) .
C51 C56 1.513(6) .
C52 C53 1.363(6) .
C52 H52 0.9500 .
C53 C54 1.376(5) .
C53 H53 0.9500 .
C54 C55 1.391(5) .
C54 H54 0.9500 .
C55 H55 0.9500 .
C56 C63 1.493(6) .
C56 C57 1.526(6) .
C56 H56 1.0000 .
C57 C58 1.370(6) .
C57 C62 1.378(6) .
C58 C59 1.372(6) .
C58 H58 0.9500 .
C59 C60 1.386(7) .
C59 H59 0.9500 .
C60 C61 1.337(9) .
C60 H60 0.9500 .
C61 C62 1.395(7) .
C61 H61 0.9500 .
C62 H62 0.9500 .
C63 H63A 0.9800 .
C63 H63B 0.9800 .
C63 H63C 0.9800 .

loop_
_geom_torsion_atom_site_label_1
_geom_torsion_atom_site_label_2
_geom_torsion_atom_site_label_3
_geom_torsion_atom_site_label_4
_geom_torsion
_geom_torsion_site_symmetry_4
C2 N1 C1 N2 1.2(4) .
C4 N1 C1 N2 -176.5(3) .
C2 N1 C1 Ag1 179.7(3) .
C4 N1 C1 Ag1 2.0(5) .
C3 N2 C1 N1 -0.6(4) .
C18 N2 C1 N1 -177.2(3) .
C3 N2 C1 Ag1 -179.2(3) .
C18 N2 C1 Ag1 4.2(5) .
C1 N1 C2 C3 -1.3(4) .
C4 N1 C2 C3 176.4(3) .
N1 C2 C3 N2 0.8(4) .
C1 N2 C3 C2 -0.2(4) .
C18 N2 C3 C2 176.5(3) .
C1 N1 C4 C5 74.0(5) .
C2 N1 C4 C5 -103.4(4) .
C1 N1 C4 C9 -109.4(4) .
C2 N1 C4 C9 73.1(4) .
C9 C4 C5 C6 0.1(6) .
N1 C4 C5 C6 176.5(3) .
C4 C5 C6 C7 -0.2(6) .
C5 C6 C7 C8 1.2(6) .
C6 C7 C8 C9 -2.1(6) .
C7 C8 C9 C4 1.8(5) .
C7 C8 C9 C10 -177.7(4) .
C5 C4 C9 C8 -0.8(5) .
N1 C4 C9 C8 -177.2(3) .
C5 C4 C9 C10 178.7(3) .
N1 C4 C9 C10 2.4(5) .
C8 C9 C10 C17 3.3(5) .
C4 C9 C10 C17 -176.3(3) .
C8 C9 C10 C11 -121.2(4) .
C4 C9 C10 C11 59.3(4) .
C17 C10 C11 C12 -81.3(4) .
C9 C10 C11 C12 45.2(5) .
C17 C10 C11 C16 94.4(4) .
C9 C10 C11 C16 -139.1(3) .
C16 C11 C12 C13 0.1(5) .
C10 C11 C12 C13 175.8(4) .
C11 C12 C13 C14 0.0(6) .
C12 C13 C14 C15 -0.7(6) .
C13 C14 C15 C16 1.3(6) .
C12 C11 C16 C15 0.4(5) .
C10 C11 C16 C15 -175.4(3) .
C14 C15 C16 C11 -1.1(6) .
C1 N2 C18 C19 69.4(4) .
C3 N2 C18 C19 -106.8(4) .
C1 N2 C18 C23 -112.3(4) .
C3 N2 C18 C23 71.5(4) .
C23 C18 C19 C20 -1.0(5) .
N2 C18 C19 C20 177.3(3) .
C18 C19 C20 C21 0.2(6) .
C19 C20 C21 C22 1.1(6) .
C20 C21 C22 C23 -1.7(7) .
C19 C18 C23 C22 0.4(5) .
N2 C18 C23 C22 -177.8(3) .
C19 C18 C23 C24 -178.9(3) .
N2 C18 C23 C24 3.0(5) .
C21 C22 C23 C18 0.9(6) .
C21 C22 C23 C24 -179.8(4) .
C18 C23 C24 C26 60.4(4) .
C22 C23 C24 C26 -118.8(4) .
C18 C23 C24 C25 -174.4(3) .
C22 C23 C24 C25 6.4(5) .
C25 C24 C26 C27 106.9(4) .
C23 C24 C26 C27 -126.1(4) .
C25 C24 C26 C31 -69.1(5) .
C23 C24 C26 C31 58.0(4) .
C31 C26 C27 C28 1.5(6) .
C24 C26 C27 C28 -174.5(4) .
C26 C27 C28 C29 0.2(6) .
C27 C28 C29 C30 -1.7(7) .
C28 C29 C30 C31 1.5(7) .
C27 C26 C31 C30 -1.8(6) .
C24 C26 C31 C30 174.3(4) .
C29 C30 C31 C26 0.2(7) .
C33 N3 C32 N3 0.11(17) 2_657
C34 N3 C32 N3 175.0(3) 2_657
C33 N3 C32 Ag2 -179.89(17) .
C34 N3 C32 Ag2 -5.0(3) .
Cl2 Ag2 C32 N3 79(100) 2_657
Cl2 Ag2 C32 N3 -101(100) .
C32 N3 C33 C33 -0.3(4) 2_657
C34 N3 C33 C33 -174.9(3) 2_657
C32 N3 C34 C35 62.1(4) .
C33 N3 C34 C35 -123.9(4) .
C32 N3 C34 C39 -113.3(4) .
C33 N3 C34 C39 60.7(5) .
C39 C34 C35 C36 -0.3(6) .
N3 C34 C35 C36 -175.5(3) .
C34 C35 C36 C37 -0.2(6) .
C35 C36 C37 C38 0.0(6) .
C36 C37 C38 C39 0.7(7) .
C35 C34 C39 C38 0.9(6) .
N3 C34 C39 C38 176.0(3) .
C35 C34 C39 C40 -176.6(3) .
N3 C34 C39 C40 -1.4(5) .
C37 C38 C39 C34 -1.1(6) .
C37 C38 C39 C40 176.3(4) .
C34 C39 C40 C47 -171.7(3) .
C38 C39 C40 C47 11.1(5) .
C34 C39 C40 C41 65.0(4) .
C38 C39 C40 C41 -112.3(4) .
C47 C40 C41 C42 -83.6(4) .
C39 C40 C41 C42 41.9(5) .
C47 C40 C41 C46 93.7(4) .
C39 C40 C41 C46 -140.8(3) .
C46 C41 C42 C43 1.0(6) .
C40 C41 C42 C43 178.4(4) .
C41 C42 C43 C44 -1.4(7) .
C42 C43 C44 C45 1.1(7) .
C43 C44 C45 C46 -0.5(7) .
C42 C41 C46 C45 -0.3(5) .
C40 C41 C46 C45 -177.8(3) .
C44 C45 C46 C41 0.1(6) .
C49 N4 C48 N4 0.7(2) 2_656
C50 N4 C48 N4 174.6(4) 2_656
C49 N4 C48 Ag3 -179.3(2) .
C50 N4 C48 Ag3 -5.4(4) .
Cl3 Ag3 C48 N4 -68(100) .
Cl3 Ag3 C48 N4 112(100) 2_656
C48 N4 C49 C49 -1.9(6) 2_656
C50 N4 C49 C49 -175.5(4) 2_656
C48 N4 C50 C55 -63.2(5) .
C49 N4 C50 C55 109.7(5) .
C48 N4 C50 C51 114.5(4) .
C49 N4 C50 C51 -72.5(6) .
C55 C50 C51 C52 -2.8(6) .
N4 C50 C51 C52 179.6(4) .
C55 C50 C51 C56 172.6(4) .
N4 C50 C51 C56 -5.0(6) .
C50 C51 C52 C53 1.1(6) .
C56 C51 C52 C53 -174.7(4) .
C51 C52 C53 C54 1.5(7) .
C52 C53 C54 C55 -2.5(6) .
C53 C54 C55 C50 0.8(6) .
C51 C50 C55 C54 1.9(6) .
N4 C50 C55 C54 179.6(3) .
C52 C51 C56 C63 -94.4(5) .
C50 C51 C56 C63 90.3(5) .
C52 C51 C56 C57 130.1(4) .
C50 C51 C56 C57 -45.2(6) .
C63 C56 C57 C58 174.7(4) .
C51 C56 C57 C58 -50.2(6) .
C63 C56 C57 C62 -0.3(7) .
C51 C56 C57 C62 134.8(5) .
C62 C57 C58 C59 0.3(7) .
C56 C57 C58 C59 -175.0(4) .
C57 C58 C59 C60 1.4(7) .
C58 C59 C60 C61 -1.7(7) .
C59 C60 C61 C62 0.2(8) .
C58 C57 C62 C61 -1.9(7) .
C56 C57 C62 C61 173.2(5) .
C60 C61 C62 C57 1.7(8) .
